data_4021085
loop_
_publ_author_name
'Gary A. Molander'
'Jason P. Burke'
'Patrick J. Carroll'

_publ_section_title
;
 Synthesis and Application of Chiral Cyclopropane-Based Ligands
 in Palladium-Catalyzed Allylic Alkylation
;
_journal_name_full 'Journal of Organic Chemistry'
_journal_page_first 8062
_journal_page_last 8069
_journal_paper_doi 10.1021/jo048782s
_journal_volume 69
_journal_year 2004
_chemical_formula_sum 'C26 H29 Cl2 P Pd S'
_chemical_formula_weight 581.82
_space_group_IT_number 15
_symmetry_cell_setting monoclinic
_symmetry_space_group_name_Hall '-C 2yc'
_symmetry_space_group_name_H-M 'C 1 2/c 1'
_cell_angle_alpha 90.00
_cell_angle_beta 95.463(4)
_cell_angle_gamma 90.00
_cell_formula_units_Z 8
_cell_length_a 18.413(4)
_cell_length_b 7.964(2)
_cell_length_c 34.564(8)
_cell_measurement_temperature 143(1)
_cell_volume 5045.4(20)
_diffrn_ambient_temperature 143(2)
_exptl_crystal_density_diffrn 1.532
_refine_ls_R_factor_obs 0.0345
_refine_ls_wR_factor_obs 0.1006
_cod_original_sg_symbol_H-M 'C 2/c'
_cod_database_code 4021085

loop_
_symmetry_equiv_pos_as_xyz
'x, y, z'
'-x, y, -z+1/2'
'x+1/2, y+1/2, z'
'-x+1/2, y+1/2, -z+1/2'
'-x, -y, -z'
'x, -y, z-1/2'
'-x+1/2, -y+1/2, -z'
'x+1/2, -y+1/2, z-1/2'

loop_
_atom_site_aniso_label
_atom_site_aniso_U_11
_atom_site_aniso_U_22
_atom_site_aniso_U_33
_atom_site_aniso_U_23
_atom_site_aniso_U_13
_atom_site_aniso_U_12
Pd 0.0146(2) 0.0096(2) 0.0107(2) -0.00029(15) 0.00303(13) -0.00036(15)
Cl1 0.0263(6) 0.0143(7) 0.0242(7) 0.0006(5) 0.0106(5) 0.0050(5)
Cl2 0.0249(6) 0.0137(7) 0.0173(6) 0.0031(5) 0.0072(5) -0.0027(5)
S1 0.0152(5) 0.0152(7) 0.0120(6) -0.0004(5) 0.0039(4) 0.0013(5)
P1 0.0123(6) 0.0111(7) 0.0122(6) -0.0004(5) 0.0031(5) -0.0003(5)
C1 0.016(2) 0.007(3) 0.016(2) 0.003(2) 0.004(2) -0.003(2)
C2 0.019(3) 0.018(3) 0.016(3) -0.002(2) -0.002(2) 0.002(2)
C3 0.017(2) 0.009(3) 0.016(3) -0.001(2) 0.001(2) 0.002(2)
C4 0.036(3) 0.013(3) 0.020(3) 0.001(2) 0.011(2) 0.006(2)
C5 0.017(3) 0.036(4) 0.030(3) -0.013(3) -0.003(2) -0.001(2)
C6 0.040(3) 0.029(4) 0.020(3) 0.004(3) -0.003(3) 0.012(3)
C7 0.019(2) 0.021(3) 0.010(2) 0.000(2) 0.002(2) 0.004(2)
C8 0.021(3) 0.019(3) 0.013(3) 0.001(2) 0.005(2) 0.004(2)
C9 0.030(3) 0.029(4) 0.016(3) 0.004(2) 0.009(2) 0.005(2)
C10 0.041(3) 0.033(4) 0.012(3) -0.003(2) -0.001(2) 0.012(3)
C11 0.028(3) 0.034(4) 0.018(3) -0.006(3) -0.005(2) 0.000(2)
C12 0.020(3) 0.021(3) 0.020(3) -0.004(2) 0.003(2) 0.001(2)
C13 0.023(3) 0.031(4) 0.023(3) 0.006(2) 0.008(2) -0.004(2)
C14 0.026(3) 0.035(4) 0.030(3) -0.004(3) 0.006(3) -0.010(3)
C15 0.014(2) 0.015(3) 0.012(2) 0.004(2) 0.003(2) -0.002(2)
C16 0.021(3) 0.017(3) 0.017(3) 0.001(2) 0.003(2) -0.001(2)
C17 0.027(3) 0.028(3) 0.022(3) 0.001(2) -0.004(2) -0.013(2)
C18 0.019(3) 0.038(4) 0.028(3) 0.012(3) -0.004(2) -0.008(2)
C19 0.017(3) 0.037(4) 0.035(3) 0.012(3) 0.006(2) 0.008(3)
C20 0.020(3) 0.024(3) 0.020(3) 0.003(2) 0.004(2) 0.003(2)
C21 0.019(2) 0.013(3) 0.014(2) -0.001(2) 0.002(2) 0.004(2)
C22 0.031(3) 0.029(4) 0.015(3) 0.002(2) 0.005(2) -0.006(2)
C23 0.047(4) 0.033(4) 0.011(3) 0.006(3) 0.010(2) 0.009(3)
C24 0.039(3) 0.029(4) 0.018(3) -0.005(3) -0.001(2) 0.013(3)
C25 0.032(3) 0.019(3) 0.033(3) -0.013(3) -0.001(3) 0.002(2)
C26 0.027(3) 0.019(3) 0.018(3) -0.004(2) 0.003(2) -0.004(2)

loop_
_atom_site_label
_atom_site_type_symbol
_atom_site_fract_x
_atom_site_fract_y
_atom_site_fract_z
_atom_site_U_iso_or_equiv
_atom_site_thermal_displace_type
_atom_site_occupancy
_atom_site_calc_flag
_atom_site_refinement_flags
_atom_site_disorder_group
Pd Pd 0.34082(2) 0.33666(5) 0.608285(10) 0.01152(10) Uani 1 d . .
Cl1 Cl 0.26681(7) 0.5313(2) 0.63509(4) 0.0211(3) Uani 1 d . .
Cl2 Cl 0.37700(7) 0.5365(2) 0.56343(4) 0.0183(3) Uani 1 d . .
S1 S 0.42172(6) 0.1627(2) 0.58119(3) 0.0139(3) Uani 1 d . .
P1 P 0.30570(6) 0.1573(2) 0.65259(3) 0.0117(3) Uani 1 d . .
C1 C 0.3508(3) -0.0423(6) 0.65772(14) 0.0128(10) Uani 1 d . .
H1 H 0.3202(3) -0.1255(6) 0.66932(14) 0.017 Uiso 1 calc R .
C2 C 0.4311(3) -0.0662(7) 0.67196(15) 0.0177(11) Uani 1 d . .
C3 C 0.4023(3) -0.1256(6) 0.63197(14) 0.0140(10) Uani 1 d . .
H3 H 0.3957(3) -0.2477(6) 0.63128(14) 0.019 Uiso 1 calc R .
C4 C 0.4252(3) -0.0601(7) 0.5939(2) 0.0224(12) Uani 1 d . .
H4A H 0.3958(3) -0.1188(7) 0.5734(2) 0.030 Uiso 1 calc R .
H4B H 0.4752(3) -0.0962(7) 0.5925(2) 0.030 Uiso 1 calc R .
C5 C 0.4838(3) 0.0810(8) 0.6760(2) 0.0280(13) Uani 1 d . .
H5A H 0.5310(6) 0.0450(14) 0.6695(11) 0.042 Uiso 1 calc R .
H5B H 0.4876(16) 0.1216(32) 0.7022(3) 0.042 Uiso 1 calc R .
H5C H 0.4662(11) 0.1693(21) 0.6586(8) 0.042 Uiso 1 calc R .
C6 C 0.4431(3) -0.1952(8) 0.7040(2) 0.0301(14) Uani 1 d . .
H6A H 0.4320(21) -0.1464(17) 0.7282(3) 0.045 Uiso 1 calc R .
H6B H 0.4932(6) -0.2310(37) 0.7063(8) 0.045 Uiso 1 calc R .
H6C H 0.4119(16) -0.2901(23) 0.6980(6) 0.045 Uiso 1 calc R .
C7 C 0.3972(3) 0.1496(7) 0.52972(14) 0.0164(11) Uani 1 d . .
C8 C 0.4489(3) 0.2136(7) 0.50591(14) 0.0173(11) Uani 1 d . .
C9 C 0.4312(3) 0.2087(7) 0.4662(2) 0.0245(13) Uani 1 d . .
H9 H 0.4636(3) 0.2540(7) 0.4499(2) 0.033 Uiso 1 calc R .
C10 C 0.3668(3) 0.1381(8) 0.4500(2) 0.0289(14) Uani 1 d . .
H10 H 0.3566(3) 0.1342(8) 0.4231(2) 0.038 Uiso 1 calc R .
C11 C 0.3177(3) 0.0735(8) 0.4737(2) 0.0270(13) Uani 1 d . .
H11 H 0.2746(3) 0.0255(8) 0.4625(2) 0.036 Uiso 1 calc R .
C12 C 0.3307(3) 0.0782(7) 0.5141(2) 0.0202(11) Uani 1 d . .
C13 C 0.5214(3) 0.2870(8) 0.5219(2) 0.0255(13) Uani 1 d . .
H13A H 0.5493(9) 0.2030(16) 0.5366(9) 0.038 Uiso 1 calc R .
H13B H 0.5132(3) 0.3808(31) 0.5383(9) 0.038 Uiso 1 calc R .
H13C H 0.5477(9) 0.3238(44) 0.5007(2) 0.038 Uiso 1 calc R .
C14 C 0.2730(3) 0.0148(8) 0.5382(2) 0.0303(14) Uani 1 d . .
H14A H 0.2693(16) 0.0890(29) 0.5598(7) 0.045 Uiso 1 calc R .
H14B H 0.2858(11) -0.0957(22) 0.5476(10) 0.045 Uiso 1 calc R .
H14C H 0.2270(5) 0.0106(49) 0.5226(4) 0.045 Uiso 1 calc R .
C15 C 0.2103(3) 0.0968(6) 0.64234(14) 0.0137(10) Uani 1 d . .
C16 C 0.1931(3) -0.0509(7) 0.62287(15) 0.0182(11) Uani 1 d . .
H16 H 0.2302(3) -0.1216(7) 0.61629(15) 0.024 Uiso 1 calc R .
C17 C 0.1204(3) -0.0952(8) 0.6130(2) 0.0261(13) Uani 1 d . .
H17 H 0.1092(3) -0.1952(8) 0.5998(2) 0.035 Uiso 1 calc R .
C18 C 0.0655(3) 0.0089(8) 0.6226(2) 0.0286(14) Uani 1 d . .
H18 H 0.0170(3) -0.0199(8) 0.6158(2) 0.038 Uiso 1 calc R .
C19 C 0.0823(3) 0.1561(8) 0.6425(2) 0.0297(14) Uani 1 d . .
H19 H 0.0450(3) 0.2262(8) 0.6490(2) 0.039 Uiso 1 calc R .
C20 C 0.1544(3) 0.2008(7) 0.65278(15) 0.0212(12) Uani 1 d . .
H20 H 0.1654(3) 0.2993(7) 0.66654(15) 0.028 Uiso 1 calc R .
C21 C 0.3179(3) 0.2316(6) 0.70229(14) 0.0152(10) Uani 1 d . .
C22 C 0.2851(3) 0.1448(8) 0.7313(2) 0.0251(13) Uani 1 d . .
H22 H 0.2511(3) 0.0610(8) 0.7245(2) 0.033 Uiso 1 calc R .
C23 C 0.3033(3) 0.1834(8) 0.7703(2) 0.0300(14) Uani 1 d . .
H23 H 0.2812(3) 0.1257(8) 0.7894(2) 0.040 Uiso 1 calc R .
C24 C 0.3534(3) 0.3061(8) 0.7806(2) 0.0288(14) Uani 1 d . .
H24 H 0.3657(3) 0.3309(8) 0.8067(2) 0.038 Uiso 1 calc R .
C25 C 0.3859(3) 0.3930(7) 0.7523(2) 0.0281(13) Uani 1 d . .
H25 H 0.4200(3) 0.4763(7) 0.7594(2) 0.037 Uiso 1 calc R .
C26 C 0.3682(3) 0.3573(7) 0.7133(2) 0.0212(12) Uani 1 d . .
H26 H 0.3900(3) 0.4174(7) 0.6945(2) 0.028 Uiso 1 calc R .

loop_
_geom_bond_atom_site_label_1
_geom_bond_atom_site_label_2
_geom_bond_distance
_geom_bond_site_symmetry_2
_geom_bond_publ_flag
Pd P1 2.2340(13) . ?
Pd S1 2.2980(13) . ?
Pd Cl1 2.3147(13) . ?
Pd Cl2 2.3616(13) . ?
S1 C7 1.796(5) . ?
S1 C4 1.828(5) . ?
P1 C1 1.794(5) . ?
P1 C21 1.811(5) . ?
P1 C15 1.824(5) . ?
C1 C3 1.514(6) . ?
C1 C2 1.525(7) . ?
C2 C3 1.509(7) . ?
C2 C6 1.512(7) . ?
C2 C5 1.520(7) . ?
C3 C4 1.511(7) . ?
C7 C8 1.411(6) . ?
C7 C12 1.411(7) . ?
C8 C9 1.382(7) . ?
C8 C13 1.513(7) . ?
C9 C10 1.382(8) . ?
C10 C11 1.378(8) . ?
C11 C12 1.393(7) . ?
C12 C14 1.499(7) . ?
C15 C16 1.377(7) . ?
C15 C20 1.394(7) . ?
C16 C17 1.395(7) . ?
C17 C18 1.373(8) . ?
C18 C19 1.379(9) . ?
C19 C20 1.387(7) . ?
C21 C26 1.392(7) . ?
C21 C22 1.400(7) . ?
C22 C23 1.392(7) . ?
C23 C24 1.368(9) . ?
C24 C25 1.382(8) . ?
C25 C26 1.384(8) . ?
